data_4325188
loop_
_publ_author_name
'Sarika Sivakumar'
'M. L. P. Reddy'
'Alan H. Cowley'
'Rachel R. Butorac'

_publ_section_title
;
 Lanthanide-Based Coordination Polymers Assembled from Derivatives of
 3,5-Dihydroxy Benzoates: Syntheses, Crystal Structures, and Photophysical
 Properties
;
_journal_name_full 'Inorganic Chemistry'
_journal_page_first 4882
_journal_page_last 4891
_journal_paper_doi 10.1021/ic2001249
_journal_volume 50
_journal_year 2011
_chemical_formula_moiety 'C57 H49 Gd N6 O14, O1 H2'
_chemical_formula_sum 'C57 H51 Gd N6 O15'
_chemical_formula_weight 1217.29
_chemical_name_systematic
;
 ?
;
_space_group_IT_number 15
_symmetry_cell_setting monoclinic
_symmetry_space_group_name_Hall '-C 2yc'
_symmetry_space_group_name_H-M 'C 1 2/c 1'
_atom_sites_solution_hydrogens geom
_atom_sites_solution_primary direct
_atom_sites_solution_secondary difmap
_audit_creation_method SHELXL-97
_cell_angle_alpha 90.00
_cell_angle_beta 99.711(4)
_cell_angle_gamma 90.00
_cell_formula_units_Z 4
_cell_length_a 37.109(4)
_cell_length_b 15.3430(14)
_cell_length_c 9.8617(9)
_cell_measurement_reflns_used 7244
_cell_measurement_temperature 100(2)
_cell_measurement_theta_max 25.0282
_cell_measurement_theta_min 2.0983
_cell_volume 5534.4(9)
_computing_cell_refinement 'CrystalClear (Rigaku Inc., 2008)'
_computing_data_collection 'CrystalClear (Rigaku Inc., 2008)'
_computing_data_reduction 'CrystalClear (Rigaku Inc., 2008)'
_computing_molecular_graphics 'XP SHELXTL/PC, Siemens Analytical'
_computing_structure_refinement 'XL SHELXTL/PC, Siemens Analytical'
_computing_structure_solution
;

SIR97 - Altomare A., Burla M.C., Camalli M., Cascarano G.L., Giacovazzo C., 
Guagliardi A., Moliterni A.G.G., Polidori G.,Spagna R.
;
_diffrn_ambient_temperature 100(2)
_diffrn_measured_fraction_theta_full 0.996
_diffrn_measured_fraction_theta_max 0.996
_diffrn_measurement_device_type 'Rigaku AFC-12 with Saturn 724+ CCD'
_diffrn_measurement_method \w-scans
_diffrn_radiation_monochromator graphite
_diffrn_radiation_source 'fine-focus sealed tube'
_diffrn_radiation_type MoK\a
_diffrn_radiation_wavelength 0.71075
_diffrn_reflns_av_R_equivalents 0.0831
_diffrn_reflns_av_sigmaI/netI 0.0661
_diffrn_reflns_limit_h_max 48
_diffrn_reflns_limit_h_min -48
_diffrn_reflns_limit_k_max 19
_diffrn_reflns_limit_k_min -19
_diffrn_reflns_limit_l_max 12
_diffrn_reflns_limit_l_min -12
_diffrn_reflns_number 36200
_diffrn_reflns_theta_full 27.47
_diffrn_reflns_theta_max 27.47
_diffrn_reflns_theta_min 3.09
_exptl_absorpt_coefficient_mu 1.271
_exptl_absorpt_correction_T_max 0.9509
_exptl_absorpt_correction_T_min 0.7093
_exptl_absorpt_correction_type multi-scan
_exptl_absorpt_process_details
;
Abscor. T. Higashi. (2001). Rigaku Corp. Tokyo, Japan
;
_exptl_crystal_colour yellow
_exptl_crystal_density_diffrn 1.461
_exptl_crystal_description platelet
_exptl_crystal_F_000 2476
_exptl_crystal_size_max 0.29
_exptl_crystal_size_mid 0.04
_exptl_crystal_size_min 0.04
_refine_diff_density_max 1.694
_refine_diff_density_min -1.455
_refine_diff_density_rms 0.146
_refine_ls_extinction_method none
_refine_ls_goodness_of_fit_ref 1.259
_refine_ls_hydrogen_treatment constr
_refine_ls_matrix_type full
_refine_ls_number_parameters 489
_refine_ls_number_reflns 6317
_refine_ls_number_restraints 783
_refine_ls_restrained_S_all 1.204
_refine_ls_R_factor_all 0.0918
_refine_ls_R_factor_gt 0.0721
_refine_ls_shift/su_max 0.027
_refine_ls_shift/su_mean 0.001
_refine_ls_structure_factor_coef Fsqd
_refine_ls_weighting_details 'calc w=1/[\s^2^(Fo^2^)+(0.0930P)^2^+6.4524P] where P=(Fo^2^+2Fc^2^)/3'
_refine_ls_weighting_scheme calc
_refine_ls_wR_factor_gt 0.1807
_refine_ls_wR_factor_ref 0.1915
_reflns_number_gt 5057
_reflns_number_total 6317
_reflns_threshold_expression >2sigma(I)
_cod_data_source_file ic2001249_si_002.cif
_cod_data_source_block shelxl
_cod_database_code 4325188

loop_
_symmetry_equiv_pos_as_xyz
'x, y, z'
'-x, y, -z+1/2'
'x+1/2, y+1/2, z'
'-x+1/2, y+1/2, -z+1/2'
'-x, -y, -z'
'x, -y, z-1/2'
'-x+1/2, -y+1/2, -z'
'x+1/2, -y+1/2, z-1/2'

loop_
_atom_site_label
_atom_site_type_symbol
_atom_site_fract_x
_atom_site_fract_y
_atom_site_fract_z
_atom_site_U_iso_or_equiv
_atom_site_adp_type
_atom_site_occupancy
_atom_site_symmetry_multiplicity
_atom_site_calc_flag
_atom_site_refinement_flags
_atom_site_disorder_assembly
_atom_site_disorder_group
Gd1 Gd 0.5000 0.51073(2) 0.7500 0.03980(17) Uani 1 2 d S . .
O4 O 0.52183(11) 0.3653(2) 0.8425(4) 0.0424(9) Uani 1 1 d . . .
O5 O 0.54104(17) 0.0456(4) 0.9612(6) 0.0846(18) Uani 1 1 d D . .
O1 O 0.55572(11) 0.5466(3) 0.8905(4) 0.0454(9) Uani 1 1 d . . .
O2 O 0.64201(13) 0.6592(3) 1.4354(5) 0.0622(12) Uani 1 1 d . . .
O3 O 0.69234(18) 0.5940(5) 1.0373(8) 0.112(2) Uani 1 1 d D . .
N1 N 0.59167(19) 0.7131(4) 1.7064(6) 0.0652(16) Uani 1 1 d . . .
C20 C 0.5000 0.3253(5) 0.7500 0.0425(18) Uani 1 2 d S . .
C21 C 0.5000 0.2251(5) 0.7500 0.0422(18) Uani 1 2 d S . .
C24 C 0.5000 0.0445(6) 0.7500 0.053(2) Uani 1 2 d S . .
H24 H 0.5000 -0.0174 0.7500 0.064 Uiso 1 2 calc SR B .
C23 C 0.52083(18) 0.0914(4) 0.8572(7) 0.0497(15) Uani 1 1 d . B .
C22 C 0.52052(18) 0.1806(4) 0.8585(6) 0.0460(14) Uani 1 1 d . . .
H22 H 0.5343 0.2117 0.9331 0.055 Uiso 1 1 calc R B .
C1 C 0.56092(15) 0.5510(4) 1.0216(6) 0.0389(12) Uani 1 1 d . . .
C2 C 0.59839(16) 0.5752(4) 1.0962(6) 0.0424(13) Uani 1 1 d . A .
C3 C 0.60170(17) 0.6017(4) 1.2310(6) 0.0454(13) Uani 1 1 d . . .
H3A H 0.5811 0.6023 1.2767 0.054 Uiso 1 1 calc R . .
C4 C 0.63593(19) 0.6275(4) 1.2987(7) 0.0545(16) Uani 1 1 d . A .
C5 C 0.66626(19) 0.6256(5) 1.2339(8) 0.0618(18) Uani 1 1 d . . .
H5A H 0.6895 0.6437 1.2815 0.074 Uiso 1 1 calc R A .
C6 C 0.66228(19) 0.5970(5) 1.0984(8) 0.0631(18) Uani 1 1 d . A .
C7 C 0.62817(17) 0.5727(4) 1.0278(7) 0.0498(15) Uani 1 1 d . . .
H7A H 0.6253 0.5548 0.9345 0.060 Uiso 1 1 calc R A .
C8 C 0.6100(2) 0.6659(5) 1.4988(7) 0.0631(18) Uani 1 1 d . . .
H8A H 0.5996 0.6071 1.5083 0.076 Uiso 1 1 calc R . .
H8B H 0.5912 0.7015 1.4404 0.076 Uiso 1 1 calc R . .
C9 C 0.6198(2) 0.7071(5) 1.6376(7) 0.0622(18) Uani 1 1 d . . .
C10 C 0.6540(2) 0.7394(6) 1.6876(9) 0.085(3) Uani 1 1 d . . .
H10A H 0.6731 0.7359 1.6347 0.102 Uiso 1 1 calc R . .
C11 C 0.6601(3) 0.7779(7) 1.8196(10) 0.098(3) Uani 1 1 d . . .
H11A H 0.6835 0.8001 1.8580 0.118 Uiso 1 1 calc R . .
C12 C 0.6319(3) 0.7826(6) 1.8904(9) 0.087(3) Uani 1 1 d . . .
H12A H 0.6354 0.8076 1.9798 0.104 Uiso 1 1 calc R . .
C13 C 0.5972(3) 0.7505(5) 1.8313(8) 0.073(2) Uani 1 1 d . . .
H13A H 0.5774 0.7553 1.8807 0.088 Uiso 1 1 calc R . .
O6 O 0.46393(11) 0.4639(3) 0.9091(4) 0.0470(9) Uani 1 1 d . . .
O7 O 0.51956(13) 0.6408(3) 0.6305(4) 0.0492(10) Uani 1 1 d . . .
C14 C 0.6931(5) 0.5576(14) 0.9288(16) 0.151(5) Uani 0.63 1 d PDU A 1
H14A H 0.6767 0.5879 0.8537 0.181 Uiso 0.63 1 calc PR A 1
H14B H 0.6846 0.4967 0.9330 0.181 Uiso 0.63 1 calc PR A 1
C15 C 0.7316(4) 0.5593(9) 0.9021(10) 0.172(4) Uani 0.63 1 d PDU A 1
N3 N 0.7519(5) 0.4804(9) 0.9067(19) 0.183(4) Uani 0.63 1 d PDU A 1
C16 C 0.7886(5) 0.4817(11) 0.881(2) 0.182(5) Uani 0.63 1 d PDU A 1
H16 H 0.8022 0.4291 0.8843 0.219 Uiso 0.63 1 calc PR A 1
C17 C 0.8047(5) 0.5623(13) 0.8516(18) 0.181(5) Uani 0.63 1 d PDU A 1
H17 H 0.8291 0.5633 0.8347 0.217 Uiso 0.63 1 calc PR A 1
C18 C 0.7844(5) 0.6410(12) 0.8471(18) 0.180(5) Uani 0.63 1 d PDU A 1
H18 H 0.7953 0.6945 0.8269 0.216 Uiso 0.63 1 calc PR A 1
C19 C 0.7477(5) 0.6394(10) 0.8729(16) 0.172(5) Uani 0.63 1 d PDU A 1
H19 H 0.7340 0.6920 0.8705 0.206 Uiso 0.63 1 calc PR A 1
C14A C 0.7253(4) 0.591(2) 1.069(3) 0.174(7) Uani 0.37 1 d PDU A 2
H14C H 0.7303 0.5838 1.1700 0.209 Uiso 0.37 1 calc PR A 2
H14D H 0.7343 0.6493 1.0495 0.209 Uiso 0.37 1 calc PR A 2
C15A C 0.7500(4) 0.5275(15) 1.014(2) 0.179(5) Uani 0.37 1 d PDU A 2
N3A N 0.7456(7) 0.4363(15) 1.032(3) 0.181(5) Uani 0.37 1 d PDU A 2
C16A C 0.7694(9) 0.3765(15) 0.979(3) 0.179(6) Uani 0.37 1 d PDU A 2
H16A H 0.7666 0.3155 0.9911 0.214 Uiso 0.37 1 calc PR A 2
C17A C 0.7972(8) 0.408(2) 0.910(3) 0.183(5) Uani 0.37 1 d PDU A 2
H17A H 0.8129 0.3687 0.8744 0.219 Uiso 0.37 1 calc PR A 2
C18A C 0.8016(8) 0.499(2) 0.892(4) 0.184(5) Uani 0.37 1 d PDU A 2
H18A H 0.8203 0.5205 0.8457 0.220 Uiso 0.37 1 calc PR A 2
C19A C 0.7780(7) 0.5593(17) 0.945(3) 0.181(4) Uani 0.37 1 d PDU A 2
H19A H 0.7809 0.6202 0.9333 0.218 Uiso 0.37 1 calc PR A 2
C25 C 0.5491(4) -0.0312(7) 0.9716(13) 0.052(3) Uani 0.46 1 d PDU B 1
H25A H 0.5593 -0.0490 0.8893 0.062 Uiso 0.46 1 calc PR B 1
H25B H 0.5265 -0.0656 0.9724 0.062 Uiso 0.46 1 calc PR B 1
C26 C 0.5762(3) -0.0536(8) 1.0976(11) 0.061(2) Uani 0.46 1 d PDU B 1
C27 C 0.5823(3) -0.1412(7) 1.1166(12) 0.065(3) Uani 0.46 1 d PDU B 1
H27 H 0.5702 -0.1817 1.0515 0.077 Uiso 0.46 1 calc PR B 1
C28 C 0.6058(4) -0.1702(6) 1.2293(15) 0.074(3) Uani 0.46 1 d PDU B 1
H28 H 0.6100 -0.2309 1.2423 0.089 Uiso 0.46 1 calc PR B 1
C29 C 0.6234(4) -0.1123(9) 1.3233(14) 0.077(3) Uani 0.46 1 d PDU B 1
H29 H 0.6398 -0.1328 1.4013 0.092 Uiso 0.46 1 calc PR B 1
C30 C 0.6173(4) -0.0247(8) 1.3049(14) 0.076(3) Uani 0.46 1 d PDU B 1
H30 H 0.6295 0.0156 1.3703 0.091 Uiso 0.46 1 calc PR B 1
N2 N 0.5937(4) 0.0047(6) 1.1916(13) 0.069(2) Uani 0.46 1 d PDU B 1
C25A C 0.5627(3) 0.0699(7) 1.0614(12) 0.055(3) Uani 0.54 1 d PDU B 2
H25C H 0.5491 0.1021 1.1238 0.066 Uiso 0.54 1 calc PR B 2
H25D H 0.5802 0.1110 1.0305 0.066 Uiso 0.54 1 calc PR B 2
C26A C 0.5837(3) -0.0023(6) 1.1404(11) 0.062(2) Uani 0.54 1 d PDU B 2
N2A N 0.6098(3) 0.0246(5) 1.2475(11) 0.075(3) Uani 0.54 1 d PDU B 2
C30A C 0.6299(3) -0.0363(7) 1.3300(11) 0.082(3) Uani 0.54 1 d PDU B 2
H30A H 0.6479 -0.0180 1.4045 0.098 Uiso 0.54 1 calc PR B 2
C29A C 0.6239(4) -0.1236(7) 1.3050(13) 0.075(2) Uani 0.54 1 d PDU B 2
H29A H 0.6379 -0.1656 1.3621 0.090 Uiso 0.54 1 calc PR B 2
C28A C 0.5978(3) -0.1499(6) 1.1979(12) 0.068(2) Uani 0.54 1 d PDU B 2
H28A H 0.5937 -0.2103 1.1806 0.081 Uiso 0.54 1 calc PR B 2
C27A C 0.5777(3) -0.0894(7) 1.1155(10) 0.063(2) Uani 0.54 1 d PDU B 2
H27A H 0.5596 -0.1078 1.0411 0.076 Uiso 0.54 1 calc PR B 2
O1W O 0.5000 -0.1846(13) 0.7500 0.259(11) Uani 1 2 d S . .

loop_
_atom_site_aniso_label
_atom_site_aniso_U_11
_atom_site_aniso_U_22
_atom_site_aniso_U_33
_atom_site_aniso_U_23
_atom_site_aniso_U_13
_atom_site_aniso_U_12
Gd1 0.0373(3) 0.0510(3) 0.0342(2) 0.000 0.01493(16) 0.000
O4 0.041(2) 0.054(2) 0.033(2) -0.0031(17) 0.0098(17) -0.0041(17)
O5 0.077(4) 0.112(4) 0.071(4) 0.044(3) 0.032(3) 0.030(4)
O1 0.045(2) 0.058(2) 0.036(2) -0.0035(18) 0.0159(18) -0.0047(19)
O2 0.054(3) 0.079(3) 0.051(3) -0.015(2) 0.002(2) -0.007(2)
O3 0.062(4) 0.151(6) 0.138(6) -0.009(5) 0.057(4) -0.006(4)
N1 0.081(5) 0.067(4) 0.052(3) -0.008(3) 0.021(3) -0.014(3)
C20 0.046(5) 0.052(5) 0.034(4) 0.000 0.017(4) 0.000
C21 0.041(5) 0.049(4) 0.040(4) 0.000 0.019(4) 0.000
C24 0.059(6) 0.050(5) 0.055(5) 0.000 0.024(5) 0.000
C23 0.046(4) 0.058(4) 0.051(4) 0.008(3) 0.025(3) 0.005(3)
C22 0.046(4) 0.057(3) 0.039(3) 0.001(3) 0.019(3) -0.001(3)
C1 0.036(3) 0.041(3) 0.042(3) 0.001(2) 0.011(2) -0.001(2)
C2 0.040(3) 0.047(3) 0.042(3) -0.004(2) 0.013(3) -0.005(2)
C3 0.043(3) 0.052(3) 0.044(3) -0.005(3) 0.015(3) -0.001(3)
C4 0.049(4) 0.060(4) 0.054(4) -0.004(3) 0.008(3) 0.001(3)
C5 0.037(4) 0.077(5) 0.069(5) -0.010(4) 0.002(3) -0.008(3)
C6 0.043(4) 0.077(5) 0.074(5) -0.004(4) 0.023(4) -0.004(3)
C7 0.040(4) 0.062(4) 0.050(4) -0.010(3) 0.016(3) -0.004(3)
C8 0.064(5) 0.076(5) 0.050(4) -0.013(3) 0.010(3) -0.002(4)
C9 0.070(5) 0.065(4) 0.053(4) -0.004(3) 0.013(4) -0.008(3)
C10 0.064(6) 0.112(7) 0.077(6) -0.026(5) 0.007(4) -0.022(5)
C11 0.079(7) 0.137(9) 0.076(6) -0.037(6) 0.009(5) -0.032(6)
C12 0.095(7) 0.107(7) 0.059(5) -0.017(5) 0.015(5) -0.015(5)
C13 0.094(7) 0.074(5) 0.053(4) -0.007(4) 0.016(4) -0.016(4)
O6 0.040(2) 0.065(2) 0.040(2) 0.0000(19) 0.0186(18) -0.0056(19)
O7 0.063(3) 0.053(2) 0.036(2) 0.0006(17) 0.0204(19) -0.0079(19)
C14 0.138(8) 0.167(8) 0.155(8) -0.014(7) 0.046(7) -0.006(7)
C15 0.166(6) 0.181(6) 0.172(6) -0.011(5) 0.039(5) 0.000(5)
N3 0.178(6) 0.190(6) 0.182(6) -0.011(5) 0.032(5) -0.005(5)
C16 0.177(6) 0.190(6) 0.182(6) -0.011(5) 0.033(5) -0.002(5)
C17 0.175(6) 0.188(6) 0.182(6) -0.004(5) 0.038(5) -0.004(5)
C18 0.172(7) 0.188(7) 0.183(6) -0.002(5) 0.036(5) -0.007(5)
C19 0.166(7) 0.180(7) 0.174(7) -0.005(6) 0.045(6) -0.003(6)
C14A 0.171(9) 0.181(9) 0.171(9) -0.015(7) 0.034(7) 0.000(7)
C15A 0.175(6) 0.185(6) 0.178(6) -0.010(5) 0.033(5) 0.000(5)
N3A 0.177(7) 0.185(7) 0.181(7) -0.011(6) 0.028(6) -0.001(6)
C16A 0.174(8) 0.182(8) 0.178(8) -0.013(6) 0.024(6) -0.001(6)
C17A 0.180(7) 0.187(7) 0.180(7) -0.010(6) 0.027(6) 0.001(6)
C18A 0.179(6) 0.190(6) 0.183(6) -0.007(5) 0.033(5) -0.002(5)
C19A 0.177(6) 0.187(6) 0.181(5) -0.006(4) 0.034(4) -0.003(4)
C25 0.054(6) 0.054(5) 0.049(5) 0.004(5) 0.018(5) 0.001(5)
C26 0.060(4) 0.064(5) 0.063(4) 0.012(4) 0.024(4) 0.007(4)
C27 0.066(5) 0.060(5) 0.070(5) 0.012(4) 0.018(4) 0.014(4)
C28 0.076(5) 0.071(5) 0.078(5) 0.021(4) 0.018(4) 0.019(4)
C29 0.075(4) 0.079(4) 0.078(4) 0.022(4) 0.017(4) 0.022(4)
C30 0.073(5) 0.077(4) 0.076(4) 0.018(4) 0.009(4) 0.019(4)
N2 0.067(4) 0.073(4) 0.069(4) 0.013(4) 0.016(4) 0.009(4)
C25A 0.059(6) 0.053(5) 0.057(5) 0.008(4) 0.018(5) 0.001(4)
C26A 0.062(4) 0.067(4) 0.062(4) 0.009(4) 0.019(4) 0.003(4)
N2A 0.072(5) 0.078(4) 0.074(5) 0.011(4) 0.008(4) 0.012(4)
C30A 0.078(5) 0.085(5) 0.081(5) 0.019(5) 0.007(5) 0.022(5)
C29A 0.074(5) 0.076(4) 0.077(5) 0.028(4) 0.016(4) 0.027(4)
C28A 0.068(5) 0.065(4) 0.074(5) 0.021(4) 0.022(4) 0.023(4)
C27A 0.061(4) 0.067(5) 0.068(4) 0.014(4) 0.028(4) 0.009(4)
O1W 0.28(3) 0.184(16) 0.37(3) 0.000 0.22(2) 0.000

loop_
_atom_type_symbol
_atom_type_description
_atom_type_scat_dispersion_real
_atom_type_scat_dispersion_imag
_atom_type_scat_source
C C 0.0033 0.0016 'International Tables Vol C Tables 4.2.6.8 and 6.1.1.4'
Gd Gd -0.1653 3.9035 'International Tables Vol C Tables 4.2.6.8 and 6.1.1.4'
N N 0.0061 0.0033 'International Tables Vol C Tables 4.2.6.8 and 6.1.1.4'
O O 0.0106 0.0060 'International Tables Vol C Tables 4.2.6.8 and 6.1.1.4'
H H 0.0000 0.0000 'International Tables Vol C Tables 4.2.6.8 and 6.1.1.4'

loop_
_geom_angle_atom_site_label_1
_geom_angle_atom_site_label_2
_geom_angle_atom_site_label_3
_geom_angle
_geom_angle_site_symmetry_1
_geom_angle_site_symmetry_3
O6 Gd1 O6 144.3(2) 2_656 .
O6 Gd1 O1 85.48(14) 2_656 .
O6 Gd1 O1 102.84(14) . .
O6 Gd1 O1 102.84(14) 2_656 2_656
O6 Gd1 O1 85.48(14) . 2_656
O1 Gd1 O1 153.0(2) . 2_656
O6 Gd1 O7 71.51(14) 2_656 .
O6 Gd1 O7 144.04(15) . .
O1 Gd1 O7 78.09(14) . .
O1 Gd1 O7 80.28(15) 2_656 .
O6 Gd1 O7 144.04(15) 2_656 2_656
O6 Gd1 O7 71.51(14) . 2_656
O1 Gd1 O7 80.28(15) . 2_656
O1 Gd1 O7 78.09(14) 2_656 2_656
O7 Gd1 O7 73.30(18) . 2_656
O6 Gd1 O4 70.57(14) 2_656 2_656
O6 Gd1 O4 77.50(14) . 2_656
O1 Gd1 O4 128.60(14) . 2_656
O1 Gd1 O4 78.15(14) 2_656 2_656
O7 Gd1 O4 130.34(12) . 2_656
O7 Gd1 O4 142.05(14) 2_656 2_656
O6 Gd1 O4 77.50(14) 2_656 .
O6 Gd1 O4 70.57(14) . .
O1 Gd1 O4 78.15(14) . .
O1 Gd1 O4 128.60(14) 2_656 .
O7 Gd1 O4 142.05(14) . .
O7 Gd1 O4 130.34(12) 2_656 .
O4 Gd1 O4 53.03(18) 2_656 .
O6 Gd1 C20 72.13(11) 2_656 .
O6 Gd1 C20 72.13(11) . .
O1 Gd1 C20 103.52(10) . .
O1 Gd1 C20 103.52(10) 2_656 .
O7 Gd1 C20 143.35(9) . .
O7 Gd1 C20 143.35(9) 2_656 .
O4 Gd1 C20 26.51(9) 2_656 .
O4 Gd1 C20 26.51(9) . .
C20 O4 Gd1 92.4(4) . .
C25 O5 C25A 96.2(9) . .
C25 O5 C23 131.3(8) . .
C25A O5 C23 131.1(8) . .
C1 O1 Gd1 125.2(3) . .
C4 O2 C8 115.4(5) . .
C14A O3 C14 92.0(18) . .
C14A O3 C6 139.4(19) . .
C14 O3 C6 123.5(11) . .
C9 N1 C13 118.7(7) . .
O4 C20 O4 122.3(7) . 2_656
O4 C20 C21 118.9(4) . .
O4 C20 C21 118.9(4) 2_656 .
O4 C20 Gd1 61.1(4) . .
O4 C20 Gd1 61.1(4) 2_656 .
C21 C20 Gd1 180.000(1) . .
C22 C21 C22 120.8(8) 2_656 .
C22 C21 C20 119.6(4) 2_656 .
C22 C21 C20 119.6(4) . .
C23 C24 C23 118.2(8) . 2_656
C23 C24 H24 120.9 . .
C23 C24 H24 120.9 2_656 .
O5 C23 C22 120.9(6) . .
O5 C23 C24 118.0(6) . .
C22 C23 C24 121.1(6) . .
C23 C22 C21 119.4(6) . .
C23 C22 H22 120.3 . .
C21 C22 H22 120.3 . .
O6 C1 O1 122.8(5) 5_667 .
O6 C1 C2 118.7(5) 5_667 .
O1 C1 C2 118.5(5) . .
C3 C2 C7 121.9(6) . .
C3 C2 C1 118.0(5) . .
C7 C2 C1 120.0(5) . .
C2 C3 C4 118.3(6) . .
C2 C3 H3A 120.9 . .
C4 C3 H3A 120.9 . .
C5 C4 C3 121.4(6) . .
C5 C4 O2 115.8(6) . .
C3 C4 O2 122.8(6) . .
C4 C5 C6 119.1(6) . .
C4 C5 H5A 120.4 . .
C6 C5 H5A 120.4 . .
O3 C6 C7 121.1(7) . .
O3 C6 C5 118.4(7) . .
C7 C6 C5 120.4(6) . .
C6 C7 C2 118.8(6) . .
C6 C7 H7A 120.6 . .
C2 C7 H7A 120.6 . .
O2 C8 C9 109.7(6) . .
O2 C8 H8A 109.7 . .
C9 C8 H8A 109.7 . .
O2 C8 H8B 109.7 . .
C9 C8 H8B 109.7 . .
H8A C8 H8B 108.2 . .
N1 C9 C10 123.0(7) . .
N1 C9 C8 113.6(7) . .
C10 C9 C8 123.3(7) . .
C9 C10 C11 118.5(8) . .
C9 C10 H10A 120.8 . .
C11 C10 H10A 120.8 . .
C12 C11 C10 118.6(9) . .
C12 C11 H11A 120.7 . .
C10 C11 H11A 120.7 . .
C11 C12 C13 119.9(8) . .
C11 C12 H12A 120.0 . .
C13 C12 H12A 120.0 . .
N1 C13 C12 121.2(8) . .
N1 C13 H13A 119.4 . .
C12 C13 H13A 119.4 . .
C1 O6 Gd1 167.1(4) 5_667 .
O3 C14 C15 108.2(10) . .
O3 C14 H14A 110.1 . .
C15 C14 H14A 110.1 . .
O3 C14 H14B 110.1 . .
C15 C14 H14B 110.1 . .
H14A C14 H14B 108.4 . .
C19 C15 N3 120.5(4) . .
C19 C15 C14 119.8(5) . .
N3 C15 C14 119.7(5) . .
C15 N3 C16 119.9(4) . .
N3 C16 C17 119.6(4) . .
N3 C16 H16 120.2 . .
C17 C16 H16 120.2 . .
C18 C17 C16 120.4(4) . .
C18 C17 H17 119.8 . .
C16 C17 H17 119.8 . .
C17 C18 C19 119.8(4) . .
C17 C18 H18 120.1 . .
C19 C18 H18 120.1 . .
C15 C19 C18 119.8(4) . .
C15 C19 H19 120.1 . .
C18 C19 H19 120.1 . .
O3 C14A C15A 126.1(17) . .
O3 C14A H14C 105.8 . .
C15A C14A H14C 105.8 . .
O3 C14A H14D 105.8 . .
C15A C14A H14D 105.8 . .
H14C C14A H14D 106.2 . .
C19A C15A N3A 120.2(4) . .
C19A C15A C14A 119.6(5) . .
N3A C15A C14A 120.2(5) . .
C15A N3A C16A 119.9(4) . .
C17A C16A N3A 119.7(4) . .
C17A C16A H16A 120.1 . .
N3A C16A H16A 120.2 . .
C18A C17A C16A 120.4(4) . .
C18A C17A H17A 119.8 . .
C16A C17A H17A 119.8 . .
C17A C18A C19A 120.0(4) . .
C17A C18A H18A 120.0 . .
C19A C18A H18A 120.0 . .
C15A C19A C18A 119.8(4) . .
C15A C19A H19A 120.1 . .
C18A C19A H19A 120.1 . .
O5 C25 C26 114.4(10) . .
O5 C25 H25A 108.7 . .
C26 C25 H25A 108.7 . .
O5 C25 H25B 108.7 . .
C26 C25 H25B 108.7 . .
H25A C25 H25B 107.6 . .
C27 C26 N2 119.9(4) . .
C27 C26 C25 114.2(10) . .
N2 C26 C25 125.8(10) . .
C28 C27 C26 119.9(4) . .
C28 C27 H27 120.0 . .
C26 C27 H27 120.0 . .
C27 C28 C29 120.4(4) . .
C27 C28 H28 119.8 . .
C29 C28 H28 119.8 . .
C28 C29 C30 119.9(4) . .
C28 C29 H29 120.0 . .
C30 C29 H29 120.0 . .
C29 C30 N2 119.9(4) . .
C29 C30 H30 120.1 . .
N2 C30 H30 120.1 . .
C26 N2 C30 120.0(4) . .
O5 C25A C26A 114.2(9) . .
O5 C25A H25C 108.7 . .
C26A C25A H25C 108.7 . .
O5 C25A H25D 108.7 . .
C26A C25A H25D 108.7 . .
H25C C25A H25D 107.6 . .
N2A C26A C27A 120.3(4) . .
N2A C26A C25A 114.7(9) . .
C27A C26A C25A 125.0(9) . .
C26A N2A C30A 119.6(4) . .
N2A C30A C29A 120.2(4) . .
N2A C30A H30A 119.9 . .
C29A C30A H30A 119.9 . .
C28A C29A C30A 119.9(4) . .
C28A C29A H29A 120.1 . .
C30A C29A H29A 120.1 . .
C29A C28A C27A 120.1(4) . .
C29A C28A H28A 119.9 . .
C27A C28A H28A 119.9 . .
C28A C27A C26A 119.9(4) . .
C28A C27A H27A 120.0 . .
C26A C27A H27A 120.0 . .

loop_
_geom_bond_atom_site_label_1
_geom_bond_atom_site_label_2
_geom_bond_distance
_geom_bond_site_symmetry_2
Gd1 O6 2.341(4) 2_656
Gd1 O6 2.341(4) .
Gd1 O1 2.352(4) .
Gd1 O1 2.352(4) 2_656
Gd1 O7 2.487(4) .
Gd1 O7 2.487(4) 2_656
Gd1 O4 2.494(4) 2_656
Gd1 O4 2.494(4) .
Gd1 C20 2.845(8) .
O4 C20 1.271(5) .
O5 C25 1.217(10) .
O5 C25A 1.221(10) .
O5 C23 1.359(8) .
O1 C1 1.277(6) .
O2 C4 1.415(8) .
O2 C8 1.437(8) .
O3 C14A 1.211(11) .
O3 C14 1.211(10) .
O3 C6 1.355(9) .
N1 C9 1.341(9) .
N1 C13 1.343(9) .
C20 O4 1.271(5) 2_656
C20 C21 1.537(11) .
C21 C22 1.384(7) 2_656
C21 C22 1.384(7) .
C24 C23 1.399(8) .
C24 C23 1.399(8) 2_656
C24 H24 0.9500 .
C23 C22 1.369(9) .
C22 H22 0.9500 .
C1 O6 1.258(6) 5_667
C1 C2 1.506(8) .
C2 C3 1.376(8) .
C2 C7 1.389(8) .
C3 C4 1.389(9) .
C3 H3A 0.9500 .
C4 C5 1.385(9) .
C5 C6 1.390(10) .
C5 H5A 0.9500 .
C6 C7 1.389(10) .
C7 H7A 0.9500 .
C8 C9 1.497(9) .
C8 H8A 0.9900 .
C8 H8B 0.9900 .
C9 C10 1.372(11) .
C10 C11 1.413(11) .
C10 H10A 0.9500 .
C11 C12 1.355(13) .
C11 H11A 0.9500 .
C12 C13 1.407(12) .
C12 H12A 0.9500 .
C13 H13A 0.9500 .
O6 C1 1.258(6) 5_667
C14 C15 1.498(12) .
C14 H14A 0.9900 .
C14 H14B 0.9900 .
C15 C19 1.416(11) .
C15 N3 1.422(11) .
N3 C16 1.424(11) .
C16 C17 1.426(11) .
C16 H16 0.9500 .
C17 C18 1.418(11) .
C17 H17 0.9500 .
C18 C19 1.430(11) .
C18 H18 0.9500 .
C19 H19 0.9500 .
C14A C15A 1.496(12) .
C14A H14C 0.9900 .
C14A H14D 0.9900 .
C15A C19A 1.421(11) .
C15A N3A 1.423(11) .
N3A C16A 1.427(11) .
C16A C17A 1.421(11) .
C16A H16A 0.9500 .
C17A C18A 1.420(11) .
C17A H17A 0.9500 .
C18A C19A 1.425(11) .
C18A H18A 0.9500 .
C19A H19A 0.9500 .
C25 C26 1.500(11) .
C25 H25A 0.9900 .
C25 H25B 0.9900 .
C26 C27 1.369(7) .
C26 N2 1.372(7) .
C27 C28 1.368(7) .
C27 H27 0.9500 .
C28 C29 1.368(7) .
C28 H28 0.9500 .
C29 C30 1.368(6) .
C29 H29 0.9500 .
C30 N2 1.376(7) .
C30 H30 0.9500 .
C25A C26A 1.496(11) .
C25A H25C 0.9900 .
C25A H25D 0.9900 .
C26A N2A 1.370(7) .
C26A C27A 1.371(6) .
N2A C30A 1.372(6) .
C30A C29A 1.373(6) .
C30A H30A 0.9500 .
C29A C28A 1.368(6) .
C29A H29A 0.9500 .
C28A C27A 1.369(6) .
C28A H28A 0.9500 .
C27A H27A 0.9500 .

loop_
_geom_torsion_atom_site_label_1
_geom_torsion_atom_site_label_2
_geom_torsion_atom_site_label_3
_geom_torsion_atom_site_label_4
_geom_torsion
_geom_torsion_site_symmetry_1
_geom_torsion_site_symmetry_4
O6 Gd1 O4 C20 -75.0(2) 2_656 .
O6 Gd1 O4 C20 88.8(2) . .
O1 Gd1 O4 C20 -162.9(2) . .
O1 Gd1 O4 C20 21.6(3) 2_656 .
O7 Gd1 O4 C20 -110.6(2) . .
O7 Gd1 O4 C20 130.96(19) 2_656 .
O4 Gd1 O4 C20 0.000(1) 2_656 .
O6 Gd1 O1 C1 -154.5(4) 2_656 .
O6 Gd1 O1 C1 -9.7(5) . .
O1 Gd1 O1 C1 95.9(4) 2_656 .
O7 Gd1 O1 C1 133.5(5) . .
O7 Gd1 O1 C1 58.7(4) 2_656 .
O4 Gd1 O1 C1 -93.8(4) 2_656 .
O4 Gd1 O1 C1 -76.3(4) . .
C20 Gd1 O1 C1 -84.1(4) . .
Gd1 O4 C20 O4 0.000(2) . 2_656
Gd1 O4 C20 C21 180.000(1) . .
O6 Gd1 C20 O4 97.9(2) 2_656 .
O6 Gd1 C20 O4 -82.1(2) . .
O1 Gd1 C20 O4 17.2(2) . .
O1 Gd1 C20 O4 -162.8(2) 2_656 .
O7 Gd1 C20 O4 105.4(3) . .
O7 Gd1 C20 O4 -74.6(3) 2_656 .
O4 Gd1 C20 O4 180.000(3) 2_656 .
O6 Gd1 C20 O4 -82.1(2) 2_656 2_656
O6 Gd1 C20 O4 97.9(2) . 2_656
O1 Gd1 C20 O4 -162.8(2) . 2_656
O1 Gd1 C20 O4 17.2(2) 2_656 2_656
O7 Gd1 C20 O4 -74.6(3) . 2_656
O7 Gd1 C20 O4 105.4(3) 2_656 2_656
O4 Gd1 C20 O4 180.000(2) . 2_656
O4 C20 C21 C22 -172.8(3) . 2_656
O4 C20 C21 C22 7.3(3) 2_656 2_656
O4 C20 C21 C22 7.3(3) . .
O4 C20 C21 C22 -172.7(3) 2_656 .
C25 O5 C23 C22 -168.6(10) . .
C25A O5 C23 C22 -5.2(13) . .
C25 O5 C23 C24 12.3(12) . .
C25A O5 C23 C24 175.7(10) . .
C23 C24 C23 O5 -180.0(6) 2_656 .
C23 C24 C23 C22 0.9(4) 2_656 .
O5 C23 C22 C21 179.2(5) . .
C24 C23 C22 C21 -1.7(8) . .
C22 C21 C22 C23 0.8(4) 2_656 .
C20 C21 C22 C23 -179.2(4) . .
Gd1 O1 C1 O6 0.1(8) . 5_667
Gd1 O1 C1 C2 -179.8(3) . .
O6 C1 C2 C3 -16.4(8) 5_667 .
O1 C1 C2 C3 163.5(5) . .
O6 C1 C2 C7 165.3(6) 5_667 .
O1 C1 C2 C7 -14.7(8) . .
C7 C2 C3 C4 0.8(9) . .
C1 C2 C3 C4 -177.4(5) . .
C2 C3 C4 C5 -1.0(10) . .
C2 C3 C4 O2 177.4(6) . .
C8 O2 C4 C5 176.4(6) . .
C8 O2 C4 C3 -2.1(9) . .
C3 C4 C5 C6 -0.2(11) . .
O2 C4 C5 C6 -178.7(6) . .
C14A O3 C6 C7 -159(2) . .
C14 O3 C6 C7 -12.4(19) . .
C14A O3 C6 C5 21(3) . .
C14 O3 C6 C5 168.0(15) . .
C4 C5 C6 O3 -178.8(7) . .
C4 C5 C6 C7 1.6(11) . .
O3 C6 C7 C2 178.6(7) . .
C5 C6 C7 C2 -1.8(10) . .
C3 C2 C7 C6 0.6(10) . .
C1 C2 C7 C6 178.8(6) . .
C4 O2 C8 C9 -175.1(6) . .
C13 N1 C9 C10 -1.5(12) . .
C13 N1 C9 C8 -178.8(7) . .
O2 C8 C9 N1 -177.7(6) . .
O2 C8 C9 C10 5.0(11) . .
N1 C9 C10 C11 2.2(14) . .
C8 C9 C10 C11 179.3(9) . .
C9 C10 C11 C12 -1.0(16) . .
C10 C11 C12 C13 -0.8(16) . .
C9 N1 C13 C12 -0.4(12) . .
C11 C12 C13 N1 1.6(15) . .
O6 Gd1 O6 C1 -123.3(18) 2_656 5_667
O1 Gd1 O6 C1 136.4(17) . 5_667
O1 Gd1 O6 C1 -17.5(18) 2_656 5_667
O7 Gd1 O6 C1 49.1(18) . 5_667
O7 Gd1 O6 C1 61.4(18) 2_656 5_667
O4 Gd1 O6 C1 -96.3(18) 2_656 5_667
O4 Gd1 O6 C1 -151.2(18) . 5_667
C20 Gd1 O6 C1 -123.3(18) . 5_667
C14A O3 C14 C15 -15(2) . .
C6 O3 C14 C15 -173.7(8) . .
O3 C14 C15 C19 -68.5(15) . .
O3 C14 C15 N3 111.3(15) . .
C19 C15 N3 C16 -0.2(4) . .
C14 C15 N3 C16 180.0(2) . .
C15 N3 C16 C17 0.0(6) . .
N3 C16 C17 C18 0.0(7) . .
C16 C17 C18 C19 0.2(8) . .
N3 C15 C19 C18 0.4(6) . .
C14 C15 C19 C18 -179.8(3) . .
C17 C18 C19 C15 -0.4(7) . .
C14 O3 C14A C15A -23(3) . .
C6 O3 C14A C15A 129.7(19) . .
O3 C14A C15A C19A 121(3) . .
O3 C14A C15A N3A -59(3) . .
C19A C15A N3A C16A 0.1(4) . .
C14A C15A N3A C16A -179.9(3) . .
C15A N3A C16A C17A -0.3(6) . .
N3A C16A C17A C18A 0.3(8) . .
C16A C17A C18A C19A -0.1(8) . .
N3A C15A C19A C18A 0.1(6) . .
C14A C15A C19A C18A -179.9(4) . .
C17A C18A C19A C15A -0.1(8) . .
C25A O5 C25 C26 5.0(13) . .
C23 O5 C25 C26 172.5(9) . .
O5 C25 C26 C27 173.5(10) . .
O5 C25 C26 N2 -5.2(17) . .
N2 C26 C27 C28 0.0(3) . .
C25 C26 C27 C28 -178.7(13) . .
C26 C27 C28 C29 0.0(3) . .
C27 C28 C29 C30 0.1(6) . .
C28 C29 C30 N2 -0.2(9) . .
C27 C26 N2 C30 -0.1(6) . .
C25 C26 N2 C30 178.5(14) . .
C29 C30 N2 C26 0.2(9) . .
C25 O5 C25A C26A -3.4(13) . .
C23 O5 C25A C26A -170.9(8) . .
O5 C25A C26A N2A 175.8(9) . .
O5 C25A C26A C27A -6.4(16) . .
C27A C26A N2A C30A -0.1(6) . .
C25A C26A N2A C30A 177.8(11) . .
C26A N2A C30A C29A 0.2(8) . .
N2A C30A C29A C28A -0.2(8) . .
C30A C29A C28A C27A 0.1(6) . .
C29A C28A C27A C26A 0.0(3) . .
N2A C26A C27A C28A 0.1(3) . .
C25A C26A C27A C28A -177.6(12) . .
